data_4100366
_journal_name_full 'Journal of the American Chemical Society'
_journal_year 2005
_chemical_formula_sum 'C48 H96 N16'
_chemical_formula_weight 897.41
_space_group_IT_number 61
_symmetry_cell_setting orthorhombic
_symmetry_space_group_name_Hall '-P 2ac 2ab'
_symmetry_space_group_name_H-M 'P b c a'
_cell_angle_alpha 90.00
_cell_angle_beta 90.00
_cell_angle_gamma 90.00
_cell_formula_units_Z 8
_cell_length_a 18.149(4)
_cell_length_b 20.315(4)
_cell_length_c 27.882(6)
_cell_measurement_temperature 173(2)
_cell_volume 10280(4)
_diffrn_ambient_temperature 173(2)
_exptl_crystal_density_diffrn 1.160
_cod_database_code 4100366

loop_
_symmetry_equiv_pos_as_xyz
'x, y, z'
'-x+1/2, -y, z+1/2'
'-x, y+1/2, -z+1/2'
'x+1/2, -y+1/2, -z'
'-x, -y, -z'
'x-1/2, y, -z-1/2'
'x, -y-1/2, z-1/2'
'-x-1/2, y-1/2, z'

loop_
_atom_site_label
_atom_site_type_symbol
_atom_site_fract_x
_atom_site_fract_y
_atom_site_fract_z
_atom_site_U_iso_or_equiv
_atom_site_adp_type
_atom_site_occupancy
_atom_site_symmetry_multiplicity
_atom_site_calc_flag
_atom_site_refinement_flags
_atom_site_disorder_assembly
_atom_site_disorder_group
N1 N 0.6265(2) 0.1004(2) 0.01700(15) 0.0367(12) Uani 1 1 d . . .
C2 C 0.5694(3) 0.0634(3) -0.0089(2) 0.0492(16) Uani 1 1 d . . .
H2A H 0.5231 0.0705 0.0077 0.059 Uiso 1 1 calc R . .
H2B H 0.5810 0.0170 -0.0059 0.059 Uiso 1 1 calc R . .
C3 C 0.5564(3) 0.0781(3) -0.0630(2) 0.0484(16) Uani 1 1 d . . .
H3A H 0.6020 0.0684 -0.0797 0.058 Uiso 1 1 calc R . .
H3B H 0.5200 0.0470 -0.0745 0.058 Uiso 1 1 calc R . .
N4 N 0.5327(2) 0.1439(2) -0.07812(15) 0.0379(12) Uani 1 1 d . . .
C5 C 0.4604(3) 0.1632(3) -0.0616(2) 0.0430(15) Uani 1 1 d . . .
H5A H 0.4586 0.1598 -0.0270 0.052 Uiso 1 1 calc R . .
H5B H 0.4240 0.1331 -0.0747 0.052 Uiso 1 1 calc R . .
C6 C 0.4410(3) 0.2325(3) -0.07624(19) 0.0460(16) Uani 1 1 d . . .
H6A H 0.4360 0.2348 -0.1108 0.055 Uiso 1 1 calc R . .
H6B H 0.3943 0.2449 -0.0620 0.055 Uiso 1 1 calc R . .
N7 N 0.4979(2) 0.2772(2) -0.06060(15) 0.0390(12) Uani 1 1 d . . .
C8 C 0.5662(3) 0.2610(3) -0.0853(2) 0.0439(15) Uani 1 1 d . . .
H8A H 0.6043 0.2924 -0.0767 0.053 Uiso 1 1 calc R . .
H8B H 0.5589 0.2631 -0.1197 0.053 Uiso 1 1 calc R . .
C9 C 0.5891(3) 0.1933(3) -0.07112(19) 0.0397(15) Uani 1 1 d . . .
H9A H 0.6323 0.1811 -0.0896 0.048 Uiso 1 1 calc R . .
H9B H 0.6031 0.1937 -0.0375 0.048 Uiso 1 1 calc R . .
C10 C 0.4774(3) 0.3458(3) -0.0662(2) 0.0537(17) Uani 1 1 d . . .
H10A H 0.4316 0.3533 -0.0491 0.064 Uiso 1 1 calc R . .
H10B H 0.4684 0.3544 -0.0999 0.064 Uiso 1 1 calc R . .
C11 C 0.5352(4) 0.3946(3) -0.0479(2) 0.0580(18) Uani 1 1 d . . .
H11A H 0.5762 0.3946 -0.0701 0.070 Uiso 1 1 calc R . .
H11B H 0.5137 0.4383 -0.0483 0.070 Uiso 1 1 calc R . .
N12 N 0.5637(3) 0.3823(2) -0.00010(18) 0.0492(13) Uani 1 1 d . . .
C13 C 0.5075(4) 0.3964(3) 0.0364(2) 0.0583(18) Uani 1 1 d . . .
H13A H 0.4607 0.3794 0.0251 0.070 Uiso 1 1 calc R . .
H13B H 0.5026 0.4438 0.0392 0.070 Uiso 1 1 calc R . .
C14 C 0.5224(3) 0.3681(3) 0.0864(2) 0.0533(18) Uani 1 1 d . . .
H14A H 0.5642 0.3908 0.1004 0.064 Uiso 1 1 calc R . .
H14B H 0.4800 0.3765 0.1067 0.064 Uiso 1 1 calc R . .
N15 N 0.5373(2) 0.2976(2) 0.08616(16) 0.0419(12) Uani 1 1 d . . .
C16 C 0.4764(3) 0.2589(3) 0.06797(19) 0.0413(15) Uani 1 1 d . . .
H16A H 0.4603 0.2764 0.0373 0.050 Uiso 1 1 calc R . .
H16B H 0.4352 0.2611 0.0901 0.050 Uiso 1 1 calc R . .
C17 C 0.5005(3) 0.1891(3) 0.06211(18) 0.0383(14) Uani 1 1 d . . .
H17A H 0.4590 0.1632 0.0510 0.046 Uiso 1 1 calc R . .
H17B H 0.5384 0.1872 0.0376 0.046 Uiso 1 1 calc R . .
N18 N 0.5292(2) 0.1600(2) 0.10633(15) 0.0418(12) Uani 1 1 d . . .
C19 C 0.5825(3) 0.2026(3) 0.13049(19) 0.0466(16) Uani 1 1 d . . .
H19A H 0.6288 0.2017 0.1130 0.056 Uiso 1 1 calc R . .
H19B H 0.5917 0.1859 0.1625 0.056 Uiso 1 1 calc R . .
C20 C 0.5554(3) 0.2726(3) 0.13373(19) 0.0472(16) Uani 1 1 d . . .
H20A H 0.5121 0.2744 0.1541 0.057 Uiso 1 1 calc R . .
H20B H 0.5932 0.3000 0.1481 0.057 Uiso 1 1 calc R . .
C21 C 0.5560(3) 0.0935(3) 0.0983(2) 0.0510(17) Uani 1 1 d . . .
H21A H 0.5162 0.0690 0.0834 0.061 Uiso 1 1 calc R . .
H21B H 0.5641 0.0739 0.1296 0.061 Uiso 1 1 calc R . .
C22 C 0.6260(3) 0.0805(3) 0.0683(2) 0.0488(17) Uani 1 1 d . . .
H22A H 0.6667 0.1026 0.0840 0.059 Uiso 1 1 calc R . .
H22B H 0.6360 0.0336 0.0696 0.059 Uiso 1 1 calc R . .
C23 C 0.6994(3) 0.0876(3) -0.0036(2) 0.0522(17) Uani 1 1 d . . .
H23A H 0.6966 0.0973 -0.0376 0.063 Uiso 1 1 calc R . .
H23B H 0.7088 0.0408 -0.0006 0.063 Uiso 1 1 calc R . .
C24 C 0.7672(3) 0.1239(3) 0.0164(2) 0.0620(19) Uani 1 1 d . . .
H24A H 0.7710 0.1126 0.0502 0.074 Uiso 1 1 calc R . .
H24B H 0.8102 0.1055 0.0007 0.074 Uiso 1 1 calc R . .
N25 N 0.7734(2) 0.1956(3) 0.01302(17) 0.0492(13) Uani 1 1 d . . .
C26 C 0.7738(3) 0.2215(3) -0.0355(2) 0.0537(17) Uani 1 1 d . . .
H26A H 0.7306 0.2054 -0.0523 0.064 Uiso 1 1 calc R . .
H26B H 0.8170 0.2051 -0.0521 0.064 Uiso 1 1 calc R . .
C27 C 0.7741(3) 0.2954(3) -0.0369(2) 0.0563(18) Uani 1 1 d . . .
H27A H 0.8194 0.3118 -0.0229 0.068 Uiso 1 1 calc R . .
H27B H 0.7717 0.3103 -0.0699 0.068 Uiso 1 1 calc R . .
N28 N 0.7108(2) 0.3211(2) -0.01009(16) 0.0428(12) Uani 1 1 d . . .
C29 C 0.7205(3) 0.3029(3) 0.04019(19) 0.0467(16) Uani 1 1 d . . .
H29A H 0.6809 0.3214 0.0593 0.056 Uiso 1 1 calc R . .
H29B H 0.7669 0.3201 0.0521 0.056 Uiso 1 1 calc R . .
C30 C 0.7198(3) 0.2288(3) 0.04401(19) 0.0436(15) Uani 1 1 d . . .
H30A H 0.7297 0.2166 0.0770 0.052 Uiso 1 1 calc R . .
H30B H 0.6709 0.2130 0.0360 0.052 Uiso 1 1 calc R . .
C31 C 0.7001(4) 0.3909(3) -0.0166(2) 0.0619(19) Uani 1 1 d . . .
H31A H 0.6960 0.4000 -0.0507 0.074 Uiso 1 1 calc R . .
H31B H 0.7432 0.4139 -0.0048 0.074 Uiso 1 1 calc R . .
C32 C 0.6322(4) 0.4182(3) 0.0085(2) 0.0593(19) Uani 1 1 d . . .
H32A H 0.6416 0.4186 0.0428 0.071 Uiso 1 1 calc R . .
H32B H 0.6254 0.4634 -0.0015 0.071 Uiso 1 1 calc R . .
N33 N 0.3912(2) 0.1221(2) 0.24770(15) 0.0337(11) Uani 1 1 d . . .
C34 C 0.3461(3) 0.1693(3) 0.22061(19) 0.0442(16) Uani 1 1 d . . .
H34A H 0.3703 0.2118 0.2225 0.053 Uiso 1 1 calc R . .
H34B H 0.2993 0.1734 0.2371 0.053 Uiso 1 1 calc R . .
C35 C 0.3291(3) 0.1556(3) 0.16691(19) 0.0459(16) Uani 1 1 d . . .
H35A H 0.3034 0.1939 0.1545 0.055 Uiso 1 1 calc R . .
H35B H 0.3760 0.1534 0.1503 0.055 Uiso 1 1 calc R . .
N36 N 0.2868(3) 0.0978(2) 0.15290(16) 0.0404(12) Uani 1 1 d . . .
C37 C 0.3284(3) 0.0375(3) 0.16054(19) 0.0391(14) Uani 1 1 d . . .
H37A H 0.3443 0.0359 0.1937 0.047 Uiso 1 1 calc R . .
H37B H 0.3723 0.0386 0.1406 0.047 Uiso 1 1 calc R . .
C38 C 0.2856(3) -0.0239(3) 0.14931(19) 0.0387(14) Uani 1 1 d . . .
H38A H 0.2753 -0.0257 0.1152 0.046 Uiso 1 1 calc R . .
H38B H 0.3146 -0.0623 0.1577 0.046 Uiso 1 1 calc R . .
N39 N 0.2175(2) -0.0244(2) 0.17574(15) 0.0398(12) Uani 1 1 d . . .
C40 C 0.1732(3) 0.0311(3) 0.1598(2) 0.0468(16) Uani 1 1 d . . .
H40A H 0.1256 0.0301 0.1757 0.056 Uiso 1 1 calc R . .
H40B H 0.1650 0.0281 0.1255 0.056 Uiso 1 1 calc R . .
C41 C 0.2121(3) 0.0950(3) 0.1715(2) 0.0453(16) Uani 1 1 d . . .
H41A H 0.1840 0.1313 0.1582 0.054 Uiso 1 1 calc R . .
H41B H 0.2135 0.1005 0.2060 0.054 Uiso 1 1 calc R . .
C42 C 0.1777(3) -0.0861(3) 0.1725(2) 0.0519(17) Uani 1 1 d . . .
H42A H 0.1634 -0.0932 0.1394 0.062 Uiso 1 1 calc R . .
H42B H 0.1329 -0.0826 0.1913 0.062 Uiso 1 1 calc R . .
C43 C 0.2212(3) -0.1460(3) 0.1899(2) 0.0531(17) Uani 1 1 d . . .
H43A H 0.1887 -0.1839 0.1899 0.064 Uiso 1 1 calc R . .
H43B H 0.2604 -0.1548 0.1670 0.064 Uiso 1 1 calc R . .
N44 N 0.2541(2) -0.1396(2) 0.23799(16) 0.0428(13) Uani 1 1 d . . .
C45 C 0.1974(3) -0.1413(3) 0.2752(2) 0.0532(17) Uani 1 1 d . . .
H45A H 0.1809 -0.1864 0.2792 0.064 Uiso 1 1 calc R . .
H45B H 0.1554 -0.1156 0.2645 0.064 Uiso 1 1 calc R . .
C46 C 0.2225(3) -0.1148(3) 0.3243(2) 0.0545(17) Uani 1 1 d . . .
H46A H 0.1804 -0.1131 0.3457 0.065 Uiso 1 1 calc R . .
H46B H 0.2579 -0.1453 0.3380 0.065 Uiso 1 1 calc R . .
N47 N 0.2557(2) -0.0499(2) 0.32188(15) 0.0444(13) Uani 1 1 d . . .
C48 C 0.2055(3) 0.0004(3) 0.3038(2) 0.0463(16) Uani 1 1 d . . .
H48A H 0.1662 0.0077 0.3267 0.056 Uiso 1 1 calc R . .
H48B H 0.1836 -0.0143 0.2739 0.056 Uiso 1 1 calc R . .
C49 C 0.2471(3) 0.0631(3) 0.29574(18) 0.0434(15) Uani 1 1 d . . .
H49A H 0.2837 0.0560 0.2709 0.052 Uiso 1 1 calc R . .
H49B H 0.2132 0.0966 0.2843 0.052 Uiso 1 1 calc R . .
N50 N 0.2841(3) 0.0874(2) 0.33897(16) 0.0467(13) Uani 1 1 d . . .
C51 C 0.3258(3) 0.0354(3) 0.3630(2) 0.0515(17) Uani 1 1 d . . .
H51A H 0.3407 0.0508 0.3945 0.062 Uiso 1 1 calc R . .
H51B H 0.3702 0.0264 0.3447 0.062 Uiso 1 1 calc R . .
C52 C 0.2826(3) -0.0277(3) 0.3685(2) 0.0521(17) Uani 1 1 d . . .
H52A H 0.3138 -0.0614 0.3826 0.062 Uiso 1 1 calc R . .
H52B H 0.2412 -0.0205 0.3899 0.062 Uiso 1 1 calc R . .
C53 C 0.3258(3) 0.1469(3) 0.3290(2) 0.0510(17) Uani 1 1 d . . .
H53A H 0.3389 0.1663 0.3596 0.061 Uiso 1 1 calc R . .
H53B H 0.2927 0.1775 0.3132 0.061 Uiso 1 1 calc R . .
C54 C 0.3970(3) 0.1433(3) 0.29850(19) 0.0456(16) Uani 1 1 d . . .
H54A H 0.4196 0.1865 0.2989 0.055 Uiso 1 1 calc R . .
H54B H 0.4307 0.1134 0.3145 0.055 Uiso 1 1 calc R . .
C55 C 0.4653(3) 0.1186(3) 0.22647(19) 0.0413(15) Uani 1 1 d . . .
H55A H 0.4871 0.1621 0.2287 0.050 Uiso 1 1 calc R . .
H55B H 0.4596 0.1089 0.1926 0.050 Uiso 1 1 calc R . .
C56 C 0.5217(3) 0.0687(3) 0.2473(2) 0.0439(15) Uani 1 1 d . . .
H56A H 0.5684 0.0772 0.2315 0.053 Uiso 1 1 calc R . .
H56B H 0.5283 0.0799 0.2808 0.053 Uiso 1 1 calc R . .
N57 N 0.5096(2) -0.0022(2) 0.24520(16) 0.0399(12) Uani 1 1 d . . .
C58 C 0.5006(3) -0.0293(3) 0.19667(19) 0.0412(15) Uani 1 1 d . . .
H58A H 0.5461 -0.0233 0.1790 0.049 Uiso 1 1 calc R . .
H58B H 0.4622 -0.0051 0.1801 0.049 Uiso 1 1 calc R . .
C59 C 0.4810(3) -0.1012(3) 0.19717(19) 0.0412(15) Uani 1 1 d . . .
H59A H 0.4734 -0.1166 0.1646 0.049 Uiso 1 1 calc R . .
H59B H 0.5211 -0.1264 0.2111 0.049 Uiso 1 1 calc R . .
N60 N 0.4136(2) -0.1113(2) 0.22525(15) 0.0378(12) Uani 1 1 d . . .
C61 C 0.4310(3) -0.0938(3) 0.27477(19) 0.0398(15) Uani 1 1 d . . .
H61A H 0.4727 -0.1194 0.2860 0.048 Uiso 1 1 calc R . .
H61B H 0.3892 -0.1031 0.2953 0.048 Uiso 1 1 calc R . .
C62 C 0.4493(3) -0.0214(3) 0.27649(19) 0.0389(15) Uani 1 1 d . . .
H62A H 0.4057 0.0035 0.2677 0.047 Uiso 1 1 calc R . .
H62B H 0.4618 -0.0097 0.3092 0.047 Uiso 1 1 calc R . .
C63 C 0.3843(3) -0.1776(3) 0.2200(2) 0.0458(16) Uani 1 1 d . . .
H63A H 0.4203 -0.2087 0.2321 0.055 Uiso 1 1 calc R . .
H63B H 0.3774 -0.1867 0.1861 0.055 Uiso 1 1 calc R . .
C64 C 0.3111(3) -0.1889(3) 0.2461(2) 0.0489(16) Uani 1 1 d . . .
H64A H 0.2919 -0.2315 0.2364 0.059 Uiso 1 1 calc R . .
H64B H 0.3209 -0.1911 0.2802 0.059 Uiso 1 1 calc R . .

loop_
_atom_site_aniso_label
_atom_site_aniso_U_11
_atom_site_aniso_U_22
_atom_site_aniso_U_33
_atom_site_aniso_U_23
_atom_site_aniso_U_13
_atom_site_aniso_U_12
N1 0.042(3) 0.034(3) 0.034(3) 0.002(2) -0.004(2) 0.002(2)
C2 0.067(4) 0.027(3) 0.054(4) 0.003(3) 0.001(3) -0.002(3)
C3 0.057(4) 0.044(4) 0.045(4) -0.014(3) 0.003(3) -0.002(3)
N4 0.038(3) 0.046(3) 0.030(3) -0.004(2) -0.004(2) -0.002(2)
C5 0.038(4) 0.055(4) 0.036(4) -0.005(3) -0.010(3) -0.006(3)
C6 0.046(4) 0.064(5) 0.029(4) 0.000(3) -0.010(3) 0.001(3)
N7 0.044(3) 0.042(3) 0.031(3) 0.004(2) -0.007(2) 0.001(2)
C8 0.047(4) 0.052(4) 0.033(4) 0.003(3) -0.003(3) -0.006(3)
C9 0.039(4) 0.054(4) 0.026(3) -0.003(3) 0.003(3) -0.003(3)
C10 0.065(5) 0.060(5) 0.036(4) 0.004(3) -0.012(3) 0.007(4)
C11 0.087(5) 0.029(4) 0.058(5) 0.007(3) -0.005(4) 0.009(4)
N12 0.061(4) 0.039(3) 0.047(4) 0.003(3) -0.011(3) 0.004(3)
C13 0.070(5) 0.038(4) 0.067(5) -0.013(4) -0.006(4) 0.016(3)
C14 0.056(4) 0.048(5) 0.056(5) -0.020(4) 0.002(3) -0.001(3)
N15 0.049(3) 0.043(3) 0.034(3) -0.011(3) -0.003(2) -0.001(2)
C16 0.041(4) 0.056(4) 0.027(3) -0.005(3) 0.002(3) 0.008(3)
C17 0.036(3) 0.048(4) 0.031(3) 0.005(3) -0.001(3) -0.008(3)
N18 0.054(3) 0.045(3) 0.026(3) 0.005(2) 0.000(2) -0.004(3)
C19 0.049(4) 0.069(5) 0.021(3) 0.011(3) -0.003(3) -0.010(3)
C20 0.056(4) 0.061(5) 0.025(4) -0.011(3) 0.005(3) -0.009(3)
C21 0.072(5) 0.045(4) 0.036(4) 0.015(3) -0.005(3) -0.011(3)
C22 0.060(4) 0.037(4) 0.050(4) 0.013(3) -0.011(3) 0.007(3)
C23 0.050(4) 0.051(4) 0.055(4) -0.005(3) 0.000(3) 0.010(3)
C24 0.042(4) 0.069(5) 0.075(5) 0.010(4) 0.005(4) 0.011(4)
N25 0.037(3) 0.069(4) 0.042(3) 0.005(3) 0.007(2) 0.003(3)
C26 0.036(4) 0.079(5) 0.046(4) -0.009(4) 0.016(3) -0.004(3)
C27 0.038(4) 0.084(5) 0.047(4) 0.008(4) 0.002(3) -0.014(4)
N28 0.039(3) 0.052(3) 0.038(3) 0.009(3) 0.002(2) -0.007(2)
C29 0.040(4) 0.066(5) 0.034(4) 0.006(3) -0.004(3) -0.012(3)
C30 0.038(4) 0.062(4) 0.030(3) 0.004(3) 0.000(3) -0.005(3)
C31 0.067(5) 0.060(5) 0.059(5) 0.017(4) -0.010(4) -0.027(4)
C32 0.079(5) 0.037(4) 0.062(5) 0.006(4) -0.019(4) -0.005(4)
N33 0.034(3) 0.040(3) 0.028(3) -0.001(2) -0.005(2) 0.003(2)
C34 0.061(4) 0.036(4) 0.035(4) 0.000(3) -0.015(3) 0.008(3)
C35 0.065(4) 0.035(4) 0.037(4) 0.006(3) -0.006(3) 0.007(3)
N36 0.045(3) 0.036(3) 0.040(3) 0.000(2) -0.005(2) 0.010(2)
C37 0.039(4) 0.046(4) 0.032(3) 0.001(3) 0.000(3) 0.005(3)
C38 0.040(4) 0.042(4) 0.035(3) 0.001(3) -0.004(3) 0.008(3)
N39 0.035(3) 0.048(3) 0.037(3) -0.002(2) 0.003(2) 0.001(3)
C40 0.044(4) 0.060(4) 0.037(4) -0.004(3) -0.010(3) 0.009(3)
C41 0.050(4) 0.051(4) 0.036(4) -0.005(3) -0.014(3) 0.021(3)
C42 0.050(4) 0.065(5) 0.040(4) 0.003(3) -0.009(3) -0.001(4)
C43 0.056(4) 0.055(4) 0.048(4) -0.009(4) 0.000(3) -0.014(3)
N44 0.043(3) 0.042(3) 0.043(3) 0.004(3) 0.004(3) -0.004(2)
C45 0.038(4) 0.065(5) 0.056(4) 0.003(4) 0.008(3) -0.009(3)
C46 0.057(4) 0.067(5) 0.040(4) 0.009(4) 0.010(3) -0.002(4)
N47 0.044(3) 0.057(4) 0.032(3) -0.002(3) 0.002(2) 0.001(3)
C48 0.038(4) 0.071(5) 0.029(4) 0.001(3) 0.002(3) 0.004(3)
C49 0.038(4) 0.064(4) 0.028(3) -0.003(3) -0.001(3) 0.000(3)
N50 0.045(3) 0.063(4) 0.031(3) -0.006(3) -0.003(3) 0.002(3)
C51 0.051(4) 0.078(5) 0.026(4) -0.008(3) -0.002(3) 0.007(4)
C52 0.051(4) 0.075(5) 0.030(4) -0.007(3) 0.005(3) 0.004(4)
C53 0.057(4) 0.058(4) 0.037(4) -0.016(3) -0.006(3) 0.007(3)
C54 0.050(4) 0.056(4) 0.031(4) -0.005(3) -0.004(3) -0.001(3)
C55 0.045(4) 0.047(4) 0.032(3) 0.006(3) -0.009(3) 0.000(3)
C56 0.039(4) 0.052(4) 0.041(4) 0.001(3) -0.002(3) -0.002(3)
N57 0.039(3) 0.051(3) 0.030(3) -0.001(3) 0.004(2) 0.002(2)
C58 0.035(4) 0.052(4) 0.037(4) 0.000(3) 0.005(3) 0.004(3)
C59 0.043(4) 0.049(4) 0.031(3) -0.002(3) -0.003(3) 0.011(3)
N60 0.043(3) 0.042(3) 0.029(3) 0.002(2) 0.004(2) 0.000(2)
C61 0.052(4) 0.041(4) 0.026(3) 0.010(3) 0.007(3) 0.002(3)
C62 0.037(4) 0.050(4) 0.029(3) -0.005(3) 0.000(3) 0.005(3)
C63 0.051(4) 0.048(4) 0.038(4) 0.002(3) -0.006(3) 0.005(3)
C64 0.055(4) 0.043(4) 0.049(4) 0.005(3) 0.004(3) -0.010(3)

loop_
_geom_bond_atom_site_label_1
_geom_bond_atom_site_label_2
_geom_bond_distance
_geom_bond_site_symmetry_2
_geom_bond_publ_flag
N1 C23 1.465(6) . ?
N1 C2 1.470(6) . ?
N1 C22 1.486(6) . ?
C2 C3 1.557(7) . ?
C3 N4 1.465(6) . ?
N4 C5 1.445(6) . ?
N4 C9 1.448(6) . ?
C5 C6 1.507(7) . ?
C6 N7 1.443(6) . ?
N7 C10 1.451(6) . ?
N7 C8 1.455(6) . ?
C8 C9 1.491(7) . ?
C10 C11 1.531(7) . ?
C11 N12 1.451(7) . ?
N12 C32 1.461(7) . ?
N12 C13 1.469(7) . ?
C13 C14 1.533(8) . ?
C14 N15 1.458(6) . ?
N15 C16 1.448(6) . ?
N15 C20 1.458(6) . ?
C16 C17 1.492(7) . ?
C17 N18 1.464(6) . ?
N18 C21 1.453(6) . ?
N18 C19 1.464(6) . ?
C19 C20 1.507(7) . ?
C21 C22 1.543(7) . ?
C23 C24 1.540(8) . ?
C24 N25 1.464(7) . ?
N25 C26 1.450(7) . ?
N25 C30 1.465(6) . ?
C26 C27 1.502(7) . ?
C27 N28 1.466(7) . ?
N28 C31 1.443(7) . ?
N28 C29 1.460(6) . ?
C29 C30 1.509(7) . ?
C31 C32 1.522(8) . ?
N33 C34 1.469(6) . ?
N33 C55 1.472(6) . ?
N33 C54 1.484(6) . ?
C34 C35 1.553(7) . ?
C35 N36 1.457(6) . ?
N36 C41 1.453(6) . ?
N36 C37 1.454(6) . ?
C37 C38 1.503(7) . ?
C38 N39 1.439(6) . ?
N39 C42 1.451(7) . ?
N39 C40 1.454(6) . ?
C40 C41 1.512(7) . ?
C42 C43 1.529(7) . ?
C43 N44 1.475(6) . ?
N44 C64 1.458(6) . ?
N44 C45 1.463(6) . ?
C45 C46 1.540(7) . ?
C46 N47 1.451(7) . ?
N47 C48 1.460(6) . ?
N47 C52 1.461(6) . ?
C48 C49 1.499(7) . ?
C49 N50 1.465(6) . ?
N50 C53 1.453(7) . ?
N50 C51 1.463(7) . ?
C51 C52 1.510(7) . ?
C53 C54 1.548(7) . ?
C55 C56 1.553(7) . ?
C56 N57 1.457(6) . ?
N57 C62 1.453(6) . ?
N57 C58 1.470(6) . ?
C58 C59 1.505(7) . ?
C59 N60 1.466(6) . ?
N60 C63 1.456(6) . ?
N60 C61 1.460(6) . ?
C61 C62 1.509(7) . ?
C63 C64 1.532(7) . ?

loop_
_cod_related_entry_id
_cod_related_entry_database
_cod_related_entry_code
1 ChemSpider 30659904
